data_4308864
loop_
_publ_author_name
'Jing Zhang'
'Jiang-Lin Liang'
'Xian-Ru Sun'
'Hai-Bing Zhou'
'Nian-Yong Zhu'
'Zhong-Yuan Zhou'
'Philip Wai Hong Chan'
'Chi-Ming Che'

_publ_section_title
;
Chiral Osmium Complexes with Sterically Bulky Schiff-Base Ligands. Crystal
Structures of Os(IV) Derivatives and the Reactivity and Catalytic
Cyclopropanation of Alkenes with EDA
;
_journal_name_full 'Inorganic Chemistry'
_journal_page_first 3942
_journal_page_last 3954
_journal_paper_doi 10.1021/ic0481935
_journal_volume 44
_journal_year 2005
_chemical_formula_sum 'C34 H26 Br4 N6 O2 Os'
_chemical_formula_weight 1060.46
_chemical_name_systematic
; 
 ? 
;
_space_group_IT_number 19
_symmetry_cell_setting orthorhombic
_symmetry_space_group_name_Hall 'P 2ac 2ab'
_symmetry_space_group_name_H-M 'P 21 21 21'
_atom_sites_solution_hydrogens geom
_atom_sites_solution_primary direct
_atom_sites_solution_secondary difmap
_audit_creation_method SHELXL-97
_cell_angle_alpha 90.00
_cell_angle_beta 90.00
_cell_angle_gamma 90.00
_cell_formula_units_Z 4
_cell_length_a 12.9219(16)
_cell_length_b 17.563(2)
_cell_length_c 18.195(2)
_cell_measurement_reflns_used 12811
_cell_measurement_temperature 294(2)
_cell_measurement_theta_max 27.5
_cell_measurement_theta_min 1
_cell_volume 4129.3(8)
_computing_cell_refinement 'Bruker SMART'
_computing_data_collection 'Bruker SMART'
_computing_data_reduction 'Bruker SHELXTL'
_computing_molecular_graphics 'Bruker SHELXTL'
_computing_publication_material 'Bruker SHELXTL'
_computing_structure_refinement 'SHELXL-97 (Sheldrick, 1997)'
_computing_structure_solution 'SHELXS-97 (Sheldrick, 1990)'
_diffrn_ambient_temperature 294(2)
_diffrn_measured_fraction_theta_full 0.996
_diffrn_measured_fraction_theta_max 0.996
_diffrn_measurement_device_type 'CCD area detector'
_diffrn_measurement_method 'phi and omega scans'
_diffrn_radiation_monochromator graphite
_diffrn_radiation_source 'fine-focus sealed tube'
_diffrn_radiation_type MoK\a
_diffrn_radiation_wavelength 0.71073
_diffrn_reflns_av_R_equivalents 0.0522
_diffrn_reflns_av_sigmaI/netI 0.0766
_diffrn_reflns_limit_h_max 16
_diffrn_reflns_limit_h_min -16
_diffrn_reflns_limit_k_max 22
_diffrn_reflns_limit_k_min -22
_diffrn_reflns_limit_l_max 16
_diffrn_reflns_limit_l_min -23
_diffrn_reflns_number 28099
_diffrn_reflns_theta_full 27.51
_diffrn_reflns_theta_max 27.51
_diffrn_reflns_theta_min 2.52
_exptl_absorpt_coefficient_mu 6.997
_exptl_absorpt_correction_T_max 0.4873
_exptl_absorpt_correction_T_min 0.3082
_exptl_absorpt_correction_type empirical
_exptl_absorpt_process_details 'SADABS; Sheldrick 1996'
_exptl_crystal_colour black
_exptl_crystal_density_diffrn 1.772
_exptl_crystal_density_method 'not measured'
_exptl_crystal_description block
_exptl_crystal_F_000 2104
_exptl_crystal_size_max 0.22
_exptl_crystal_size_mid 0.14
_exptl_crystal_size_min 0.12
_refine_diff_density_max 0.940
_refine_diff_density_min -0.522
_refine_diff_density_rms 0.120
_refine_ls_abs_structure_details 'Flack H D (1983), Acta Cryst. A39, 876-881'
_refine_ls_abs_structure_Flack 0.012(9)
_refine_ls_extinction_method none
_refine_ls_goodness_of_fit_ref 1.008
_refine_ls_hydrogen_treatment mixed
_refine_ls_matrix_type full
_refine_ls_number_parameters 478
_refine_ls_number_reflns 9438
_refine_ls_number_restraints 7
_refine_ls_restrained_S_all 1.008
_refine_ls_R_factor_all 0.0632
_refine_ls_R_factor_gt 0.0387
_refine_ls_shift/su_max 0.003
_refine_ls_shift/su_mean 0.000
_refine_ls_structure_factor_coef Fsqd
_refine_ls_weighting_details 'calc w=1/[\s^2^(Fo^2^)+(0.0300P)^2^+0.0000P] where P=(Fo^2^+2Fc^2^)/3'
_refine_ls_weighting_scheme calc
_refine_ls_wR_factor_gt 0.0767
_refine_ls_wR_factor_ref 0.0804
_reflns_number_gt 6802
_reflns_number_total 9438
_reflns_threshold_expression >2sigma(I)
_cod_data_source_file ic0481935si20041222_032209.cif
_cod_data_source_block zj1
_cod_depositor_comments
;
The following automatic conversions were performed:
'_symmetry_cell_setting' value 'Orthorhombic' changed to 'orthorhombic'
according to '/home/saulius/struct/CIF-dictionaries/cif_core.dic'
dictionary named 'cif_core.dic' version 2.4.1 from 2010-06-29.

Automatic conversion script
Id: cif_fix_enum 1527 2010-12-29 10:47:43Z saulius 
;
_cod_original_cell_volume 4129.3(9)
_cod_database_code 4308864

loop_
_symmetry_equiv_pos_as_xyz
'x, y, z'
'-x+1/2, -y, z+1/2'
'-x, y+1/2, -z+1/2'
'x+1/2, -y+1/2, -z'

loop_
_atom_site_label
_atom_site_type_symbol
_atom_site_fract_x
_atom_site_fract_y
_atom_site_fract_z
_atom_site_U_iso_or_equiv
_atom_site_adp_type
_atom_site_occupancy
_atom_site_symmetry_multiplicity
_atom_site_calc_flag
_atom_site_refinement_flags
_atom_site_disorder_assembly
_atom_site_disorder_group
Os1 Os 0.614357(16) 0.524186(12) 0.790680(12) 0.03673(5) Uani 1 1 d . . .
Br1 Br 0.78055(5) 0.76143(4) 0.70983(4) 0.06273(18) Uani 1 1 d . . .
Br2 Br 0.56802(7) 0.91778(4) 0.93580(5) 0.0855(3) Uani 1 1 d . . .
Br3 Br 0.74683(8) 0.16594(5) 0.59544(6) 0.1188(4) Uani 1 1 d . . .
Br4 Br 0.80027(7) 0.48252(5) 0.55985(4) 0.0898(3) Uani 1 1 d . . .
O1 O 0.6769(3) 0.6296(2) 0.77518(19) 0.0456(11) Uani 1 1 d . . .
O2 O 0.6815(3) 0.4875(2) 0.69678(19) 0.0449(10) Uani 1 1 d . . .
N1 N 0.5439(3) 0.5535(2) 0.8847(2) 0.0418(13) Uani 1 1 d . . .
N2 N 0.7376(3) 0.4936(3) 0.8466(2) 0.0514(14) Uani 1 1 d . . .
H2A H 0.7239 0.4721 0.8879 0.062 Uiso 1 1 calc R . .
N3 N 1.2514(4) 0.5011(4) 0.7742(4) 0.097(2) Uani 1 1 d D . .
N4 N 0.5491(3) 0.4216(2) 0.8105(2) 0.0402(13) Uani 1 1 d . . .
N5 N 0.4350(6) 0.7514(4) 0.4197(3) 0.118(3) Uani 1 1 d D . .
N6 N 0.4913(3) 0.5583(2) 0.7354(2) 0.0423(13) Uani 1 1 d . . .
H6A H 0.4331 0.5476 0.7559 0.051 Uiso 1 1 calc R . .
C1 C 0.6489(4) 0.6893(3) 0.8133(3) 0.0418(16) Uani 1 1 d . . .
C2 C 0.6898(4) 0.7609(3) 0.7924(3) 0.0458(14) Uani 1 1 d . . .
C3 C 0.6656(5) 0.8269(4) 0.8257(3) 0.0546(18) Uani 1 1 d . . .
H3A H 0.6909 0.8728 0.8077 0.066 Uiso 1 1 calc R . .
C4 C 0.6013(5) 0.8253(3) 0.8884(3) 0.0535(18) Uani 1 1 d . . .
C5 C 0.5642(5) 0.7594(3) 0.9129(3) 0.0485(17) Uani 1 1 d . . .
H5A H 0.5229 0.7598 0.9547 0.058 Uiso 1 1 calc R . .
C6 C 0.5848(4) 0.6874(3) 0.8778(3) 0.0430(16) Uani 1 1 d . . .
C7 C 0.5380(4) 0.6214(3) 0.9113(3) 0.0434(15) Uani 1 1 d . . .
H7A H 0.5013 0.6283 0.9548 0.052 Uiso 1 1 calc R . .
C8 C 0.5005(5) 0.4841(4) 0.9237(3) 0.069(2) Uani 1 1 d . . .
H8A H 0.5598 0.4625 0.9500 0.083 Uiso 1 1 calc R . .
C9 C 0.4217(5) 0.5009(3) 0.9832(3) 0.060(2) Uani 1 1 d . . .
H9A H 0.3620 0.5262 0.9621 0.072 Uiso 1 1 calc R . .
H9B H 0.4518 0.5344 1.0199 0.072 Uiso 1 1 calc R . .
C10 C 0.3885(7) 0.4253(4) 1.0193(4) 0.106(3) Uani 1 1 d . . .
H10A H 0.4442 0.4073 1.0505 0.127 Uiso 1 1 calc R . .
H10B H 0.3288 0.4347 1.0503 0.127 Uiso 1 1 calc R . .
C11 C 0.3617(5) 0.3640(4) 0.9650(4) 0.072(2) Uani 1 1 d . . .
H11A H 0.2950 0.3760 0.9435 0.086 Uiso 1 1 calc R . .
H11B H 0.3542 0.3164 0.9914 0.086 Uiso 1 1 calc R . .
C12 C 0.4384(5) 0.3523(4) 0.9036(3) 0.0601(19) Uani 1 1 d . . .
H12A H 0.4987 0.3259 0.9225 0.072 Uiso 1 1 calc R . .
H12B H 0.4074 0.3206 0.8659 0.072 Uiso 1 1 calc R . .
C13 C 0.4710(5) 0.4252(4) 0.8707(3) 0.0537(18) Uani 1 1 d . . .
H13A H 0.4084 0.4450 0.8471 0.064 Uiso 1 1 calc R . .
C14 C 0.8434(4) 0.5002(3) 0.8318(3) 0.0461(17) Uani 1 1 d . . .
C15 C 0.9163(4) 0.4724(4) 0.8837(3) 0.0620(19) Uani 1 1 d . . .
H15A H 0.8933 0.4523 0.9281 0.074 Uiso 1 1 calc R . .
C16 C 1.0203(4) 0.4749(4) 0.8688(4) 0.068(2) Uani 1 1 d . . .
H16A H 1.0677 0.4570 0.9031 0.081 Uiso 1 1 calc R . .
C17 C 1.0550(4) 0.5046(4) 0.8010(4) 0.064(2) Uani 1 1 d . . .
C18 C 0.9853(4) 0.5335(4) 0.7521(4) 0.0617(19) Uani 1 1 d . . .
H18A H 1.0087 0.5537 0.7078 0.074 Uiso 1 1 calc R . .
C19 C 0.8803(4) 0.5331(3) 0.7673(3) 0.0519(16) Uani 1 1 d . . .
H19A H 0.8341 0.5550 0.7342 0.062 Uiso 1 1 calc R . .
C20 C 1.1641(4) 0.5020(4) 0.7847(4) 0.073(2) Uani 1 1 d D . .
C21 C 0.5728(4) 0.3598(3) 0.7744(3) 0.0485(17) Uani 1 1 d . . .
H21A H 0.5419 0.3148 0.7902 0.058 Uiso 1 1 calc R . .
C22 C 0.6397(4) 0.3544(3) 0.7146(3) 0.0449(15) Uani 1 1 d . . .
C23 C 0.6581(5) 0.2806(4) 0.6887(4) 0.064(2) Uani 1 1 d . . .
H23A H 0.6292 0.2394 0.7134 0.077 Uiso 1 1 calc R . .
C24 C 0.7164(5) 0.2680(4) 0.6290(4) 0.076(2) Uani 1 1 d . . .
C25 C 0.7620(6) 0.3274(4) 0.5867(4) 0.066(2) Uani 1 1 d . . .
H25A H 0.8017 0.3184 0.5449 0.080 Uiso 1 1 calc R . .
C26 C 0.7422(5) 0.3988(4) 0.6131(4) 0.065(2) Uani 1 1 d . . .
C27 C 0.6845(4) 0.4159(3) 0.6774(3) 0.0434(16) Uani 1 1 d . . .
C28 C 0.4831(4) 0.5960(3) 0.6702(3) 0.0422(16) Uani 1 1 d . . .
C29 C 0.3855(5) 0.6178(3) 0.6455(3) 0.0557(17) Uani 1 1 d . . .
H29A H 0.3269 0.6057 0.6729 0.067 Uiso 1 1 calc R . .
C30 C 0.3760(6) 0.6575(4) 0.5804(4) 0.073(2) Uani 1 1 d . . .
H30A H 0.3104 0.6726 0.5653 0.087 Uiso 1 1 calc R . .
C31 C 0.4568(5) 0.6753(3) 0.5381(3) 0.0503(17) Uani 1 1 d . . .
C32 C 0.5561(5) 0.6538(3) 0.5622(3) 0.0568(18) Uani 1 1 d . . .
H32A H 0.6136 0.6652 0.5335 0.068 Uiso 1 1 calc R . .
C33 C 0.5687(5) 0.6164(3) 0.6276(3) 0.0479(16) Uani 1 1 d . . .
H33A H 0.6349 0.6044 0.6438 0.057 Uiso 1 1 calc R . .
C34 C 0.4454(6) 0.7153(4) 0.4710(4) 0.074(2) Uani 1 1 d D . .
N7 N 0.6091(9) 0.7112(9) 0.2875(5) 0.157(6) Uani 0.50 1 d PD . .
C35 C 0.6574(8) 0.7078(7) 0.3402(5) 0.063(4) Uani 0.50 1 d PD . .
C36 C 0.7191(8) 0.6938(6) 0.3894(6) 0.056(4) Uani 0.50 1 d PD . .
N8 N 0.4594(9) 0.6812(5) 1.0939(6) 0.078(4) Uani 0.50 1 d PD . .
C37 C 0.4299(9) 0.7422(5) 1.0956(6) 0.050(3) Uani 0.50 1 d PD . .
C38 C 0.4066(10) 0.8119(6) 1.1026(7) 0.060(4) Uani 0.50 1 d PD . .

loop_
_atom_site_aniso_label
_atom_site_aniso_U_11
_atom_site_aniso_U_22
_atom_site_aniso_U_33
_atom_site_aniso_U_23
_atom_site_aniso_U_13
_atom_site_aniso_U_12
Os1 0.02829(9) 0.04440(10) 0.03749(10) 0.00470(12) 0.00274(11) -0.00061(11)
Br1 0.0620(4) 0.0651(4) 0.0610(4) 0.0165(4) 0.0130(4) -0.0111(3)
Br2 0.1197(7) 0.0477(4) 0.0892(6) -0.0039(4) 0.0078(5) 0.0109(4)
Br3 0.1143(8) 0.0810(5) 0.1611(9) -0.0621(6) 0.0325(7) -0.0042(6)
Br4 0.1095(6) 0.0975(6) 0.0625(5) 0.0127(5) 0.0406(4) 0.0125(5)
O1 0.047(2) 0.048(2) 0.042(3) 0.0026(18) 0.0033(18) -0.0075(18)
O2 0.043(2) 0.049(2) 0.042(2) 0.0040(19) 0.0036(17) 0.0094(18)
N1 0.039(3) 0.044(3) 0.042(3) 0.007(2) -0.004(2) -0.009(2)
N2 0.033(3) 0.073(4) 0.049(3) 0.026(2) 0.006(2) 0.000(2)
N3 0.052(3) 0.096(5) 0.144(6) 0.007(4) 0.029(4) -0.004(3)
N4 0.030(2) 0.046(3) 0.045(3) 0.009(2) 0.004(2) -0.003(2)
N5 0.124(6) 0.156(7) 0.075(5) 0.042(5) -0.033(4) 0.026(5)
N6 0.032(3) 0.046(3) 0.049(3) 0.006(2) 0.000(2) 0.001(2)
C1 0.033(3) 0.043(3) 0.049(4) 0.004(3) -0.004(2) 0.005(3)
C2 0.041(3) 0.049(3) 0.047(3) 0.017(3) -0.001(3) -0.004(3)
C3 0.059(4) 0.049(4) 0.056(4) 0.015(3) -0.003(3) -0.007(3)
C4 0.063(4) 0.035(3) 0.063(4) 0.000(3) -0.003(4) 0.003(3)
C5 0.046(3) 0.059(4) 0.041(3) -0.004(3) 0.011(3) 0.005(3)
C6 0.031(3) 0.045(3) 0.053(4) 0.010(3) -0.004(3) 0.001(3)
C7 0.044(3) 0.048(3) 0.038(3) 0.000(3) 0.012(3) -0.006(3)
C8 0.084(4) 0.067(4) 0.055(4) -0.006(4) 0.029(3) -0.042(4)
C9 0.054(4) 0.053(4) 0.073(4) 0.000(3) 0.025(3) -0.010(3)
C10 0.139(6) 0.082(5) 0.096(6) 0.001(4) 0.076(5) -0.040(5)
C11 0.074(5) 0.050(4) 0.093(5) 0.011(4) 0.038(4) -0.010(4)
C12 0.056(4) 0.052(4) 0.072(5) 0.005(3) 0.015(4) -0.013(3)
C13 0.054(4) 0.054(4) 0.053(4) 0.004(3) 0.025(3) 0.003(3)
C14 0.032(3) 0.059(4) 0.048(3) 0.012(3) 0.000(3) -0.004(3)
C15 0.036(3) 0.077(4) 0.073(4) 0.031(4) -0.006(3) -0.007(4)
C16 0.040(3) 0.074(4) 0.089(5) 0.022(5) -0.015(3) 0.007(4)
C17 0.036(3) 0.080(5) 0.076(5) 0.007(4) 0.008(3) -0.006(3)
C18 0.041(3) 0.082(5) 0.062(4) 0.015(4) 0.005(3) -0.011(4)
C19 0.034(3) 0.067(4) 0.055(4) 0.015(3) -0.006(3) -0.006(4)
C20 0.041(3) 0.075(5) 0.102(5) 0.007(4) 0.023(4) -0.006(3)
C21 0.047(3) 0.045(3) 0.054(4) 0.004(3) 0.000(3) 0.004(3)
C22 0.041(3) 0.050(3) 0.044(3) -0.010(3) -0.001(3) 0.006(2)
C23 0.053(4) 0.062(4) 0.078(5) -0.016(4) 0.003(3) -0.004(3)
C24 0.057(4) 0.064(4) 0.109(6) -0.035(4) -0.012(4) 0.006(4)
C25 0.069(5) 0.073(5) 0.057(4) -0.001(4) -0.003(4) 0.002(4)
C26 0.061(4) 0.081(5) 0.053(4) 0.001(4) 0.003(3) 0.016(4)
C27 0.033(3) 0.058(4) 0.039(3) -0.008(3) -0.004(2) 0.011(3)
C28 0.038(3) 0.037(3) 0.052(4) 0.001(3) -0.003(3) 0.007(3)
C29 0.046(3) 0.064(4) 0.057(4) 0.011(3) -0.005(4) -0.004(4)
C30 0.053(4) 0.072(4) 0.094(5) 0.004(4) -0.022(4) 0.013(4)
C31 0.058(4) 0.044(3) 0.049(4) 0.001(3) -0.020(3) -0.002(3)
C32 0.066(4) 0.057(4) 0.047(4) 0.006(3) -0.003(3) -0.001(4)
C33 0.044(3) 0.050(4) 0.050(4) 0.003(3) -0.005(3) -0.001(3)
C34 0.086(5) 0.080(5) 0.055(5) -0.007(4) -0.035(4) 0.018(4)
N7 0.189(12) 0.154(13) 0.127(11) 0.031(10) 0.145(10) 0.038(12)
C35 0.085(9) 0.060(8) 0.045(8) -0.002(7) 0.060(7) -0.015(7)
C36 0.064(8) 0.050(7) 0.054(8) -0.043(6) 0.042(6) -0.039(6)
N8 0.085(8) 0.102(10) 0.047(7) -0.031(6) 0.039(6) -0.012(8)
C37 0.061(7) 0.066(8) 0.023(6) -0.023(6) 0.044(5) -0.022(7)
C38 0.067(9) 0.048(7) 0.065(8) 0.004(6) 0.033(7) -0.024(7)

loop_
_atom_type_symbol
_atom_type_description
_atom_type_scat_dispersion_real
_atom_type_scat_dispersion_imag
_atom_type_scat_source
C C 0.0033 0.0016 'International Tables Vol C Tables 4.2.6.8 and 6.1.1.4'
H H 0.0000 0.0000 'International Tables Vol C Tables 4.2.6.8 and 6.1.1.4'
N N 0.0061 0.0033 'International Tables Vol C Tables 4.2.6.8 and 6.1.1.4'
O O 0.0106 0.0060 'International Tables Vol C Tables 4.2.6.8 and 6.1.1.4'
Br Br -0.2901 2.4595 'International Tables Vol C Tables 4.2.6.8 and 6.1.1.4'
Os Os -1.2165 7.6030 'International Tables Vol C Tables 4.2.6.8 and 6.1.1.4'

loop_
_geom_angle_atom_site_label_1
_geom_angle_atom_site_label_2
_geom_angle_atom_site_label_3
_geom_angle
_geom_angle_site_symmetry_1
_geom_angle_site_symmetry_3
_geom_angle_publ_flag
N2 Os1 N6 178.19(19) . . ?
N2 Os1 N1 89.82(18) . . ?
N6 Os1 N1 89.49(19) . . ?
N2 Os1 N4 90.12(18) . . ?
N6 Os1 N4 91.46(18) . . ?
N1 Os1 N4 83.50(18) . . ?
N2 Os1 O2 90.14(17) . . ?
N6 Os1 O2 90.66(16) . . ?
N1 Os1 O2 176.16(16) . . ?
N4 Os1 O2 92.66(16) . . ?
N2 Os1 O1 89.90(17) . . ?
N6 Os1 O1 88.48(16) . . ?
N1 Os1 O1 93.72(16) . . ?
N4 Os1 O1 177.22(16) . . ?
O2 Os1 O1 90.12(14) . . ?
C1 O1 Os1 122.9(3) . . ?
C27 O2 Os1 123.2(3) . . ?
C7 N1 C8 123.0(5) . . ?
C7 N1 Os1 125.8(4) . . ?
C8 N1 Os1 111.1(3) . . ?
C14 N2 Os1 132.1(4) . . ?
C14 N2 H2A 113.9 . . ?
Os1 N2 H2A 113.9 . . ?
C21 N4 C13 124.3(5) . . ?
C21 N4 Os1 123.6(4) . . ?
C13 N4 Os1 112.2(3) . . ?
C28 N6 Os1 130.8(4) . . ?
C28 N6 H6A 114.6 . . ?
Os1 N6 H6A 114.6 . . ?
O1 C1 C2 117.8(5) . . ?
O1 C1 C6 125.1(5) . . ?
C2 C1 C6 117.0(5) . . ?
C3 C2 C1 123.9(6) . . ?
C3 C2 Br1 119.6(4) . . ?
C1 C2 Br1 116.4(4) . . ?
C2 C3 C4 118.9(5) . . ?
C2 C3 H3A 120.5 . . ?
C4 C3 H3A 120.5 . . ?
C5 C4 C3 120.0(5) . . ?
C5 C4 Br2 120.9(5) . . ?
C3 C4 Br2 119.1(4) . . ?
C4 C5 C6 123.3(5) . . ?
C4 C5 H5A 118.4 . . ?
C6 C5 H5A 118.4 . . ?
C1 C6 C7 127.2(5) . . ?
C1 C6 C5 116.6(5) . . ?
C7 C6 C5 116.1(5) . . ?
N1 C7 C6 124.0(5) . . ?
N1 C7 H7A 118.0 . . ?
C6 C7 H7A 118.0 . . ?
C13 C8 C9 115.7(5) . . ?
C13 C8 N1 110.9(5) . . ?
C9 C8 N1 115.2(5) . . ?
C13 C8 H8A 104.5 . . ?
C9 C8 H8A 104.5 . . ?
N1 C8 H8A 104.5 . . ?
C8 C9 C10 108.9(5) . . ?
C8 C9 H9A 109.9 . . ?
C10 C9 H9A 109.9 . . ?
C8 C9 H9B 109.9 . . ?
C10 C9 H9B 109.9 . . ?
H9A C9 H9B 108.3 . . ?
C11 C10 C9 113.7(6) . . ?
C11 C10 H10A 108.8 . . ?
C9 C10 H10A 108.8 . . ?
C11 C10 H10B 108.8 . . ?
C9 C10 H10B 108.8 . . ?
H10A C10 H10B 107.7 . . ?
C10 C11 C12 115.7(6) . . ?
C10 C11 H11A 108.3 . . ?
C12 C11 H11A 108.3 . . ?
C10 C11 H11B 108.3 . . ?
C12 C11 H11B 108.3 . . ?
H11A C11 H11B 107.4 . . ?
C13 C12 C11 111.7(5) . . ?
C13 C12 H12A 109.3 . . ?
C11 C12 H12A 109.3 . . ?
C13 C12 H12B 109.3 . . ?
C11 C12 H12B 109.3 . . ?
H12A C12 H12B 107.9 . . ?
C8 C13 C12 114.9(5) . . ?
C8 C13 N4 109.6(5) . . ?
C12 C13 N4 117.1(5) . . ?
C8 C13 H13A 104.6 . . ?
C12 C13 H13A 104.6 . . ?
N4 C13 H13A 104.6 . . ?
C19 C14 N2 122.1(5) . . ?
C19 C14 C15 118.5(5) . . ?
N2 C14 C15 119.5(5) . . ?
C16 C15 C14 120.4(6) . . ?
C16 C15 H15A 119.8 . . ?
C14 C15 H15A 119.8 . . ?
C15 C16 C17 119.7(6) . . ?
C15 C16 H16A 120.1 . . ?
C17 C16 H16A 120.1 . . ?
C18 C17 C16 119.9(6) . . ?
C18 C17 C20 121.5(7) . . ?
C16 C17 C20 118.6(6) . . ?
C17 C18 C19 121.0(6) . . ?
C17 C18 H18A 119.5 . . ?
C19 C18 H18A 119.5 . . ?
C18 C19 C14 120.3(5) . . ?
C18 C19 H19A 119.8 . . ?
C14 C19 H19A 119.8 . . ?
N3 C20 C17 177.5(9) . . ?
N4 C21 C22 126.5(5) . . ?
N4 C21 H21A 116.7 . . ?
C22 C21 H21A 116.7 . . ?
C21 C22 C27 125.6(5) . . ?
C21 C22 C23 115.6(5) . . ?
C27 C22 C23 118.8(6) . . ?
C24 C23 C22 121.5(7) . . ?
C24 C23 H23A 119.3 . . ?
C22 C23 H23A 119.3 . . ?
C23 C24 C25 123.3(7) . . ?
C23 C24 Br3 121.6(6) . . ?
C25 C24 Br3 115.1(6) . . ?
C26 C25 C24 113.8(7) . . ?
C26 C25 H25A 123.1 . . ?
C24 C25 H25A 123.1 . . ?
C25 C26 C27 125.7(7) . . ?
C25 C26 Br4 116.9(5) . . ?
C27 C26 Br4 117.4(5) . . ?
O2 C27 C22 126.8(5) . . ?
O2 C27 C26 116.3(6) . . ?
C22 C27 C26 116.9(6) . . ?
N6 C28 C29 118.9(5) . . ?
N6 C28 C33 123.2(5) . . ?
C29 C28 C33 117.9(6) . . ?
C30 C29 C28 119.7(6) . . ?
C30 C29 H29A 120.2 . . ?
C28 C29 H29A 120.2 . . ?
C31 C30 C29 123.0(7) . . ?
C31 C30 H30A 118.5 . . ?
C29 C30 H30A 118.5 . . ?
C30 C31 C32 118.1(6) . . ?
C30 C31 C34 122.1(6) . . ?
C32 C31 C34 119.8(6) . . ?
C33 C32 C31 120.5(6) . . ?
C33 C32 H32A 119.7 . . ?
C31 C32 H32A 119.7 . . ?
C32 C33 C28 120.8(6) . . ?
C32 C33 H33A 119.6 . . ?
C28 C33 H33A 119.6 . . ?
N5 C34 C31 175.7(8) . . ?
N7 C35 C36 167.9(15) . . ?
N8 C37 C38 172.9(15) . . ?

loop_
_geom_bond_atom_site_label_1
_geom_bond_atom_site_label_2
_geom_bond_distance
_geom_bond_site_symmetry_2
_geom_bond_publ_flag
Os1 N2 1.965(4) . ?
Os1 N6 1.975(4) . ?
Os1 N1 2.005(5) . ?
Os1 N4 2.021(4) . ?
Os1 O2 2.021(3) . ?
Os1 O1 2.039(4) . ?
Br1 C2 1.906(6) . ?
Br2 C4 1.889(6) . ?
Br3 C24 1.933(7) . ?
Br4 C26 1.915(7) . ?
O1 C1 1.309(6) . ?
O2 C27 1.306(7) . ?
N1 C7 1.290(7) . ?
N1 C8 1.518(7) . ?
N2 C14 1.398(7) . ?
N2 H2A 0.8600 . ?
N3 C20 1.144(6) . ?
N4 C21 1.306(7) . ?
N4 C13 1.490(7) . ?
N5 C34 1.137(7) . ?
N6 C28 1.362(7) . ?
N6 H6A 0.8600 . ?
C1 C2 1.417(7) . ?
C1 C6 1.436(7) . ?
C2 C3 1.343(8) . ?
C3 C4 1.412(8) . ?
C3 H3A 0.9300 . ?
C4 C5 1.329(8) . ?
C5 C6 1.441(8) . ?
C5 H5A 0.9300 . ?
C6 C7 1.443(8) . ?
C7 H7A 0.9300 . ?
C8 C13 1.465(8) . ?
C8 C9 1.515(8) . ?
C8 H8A 0.9800 . ?
C9 C10 1.542(9) . ?
C9 H9A 0.9700 . ?
C9 H9B 0.9700 . ?
C10 C11 1.501(10) . ?
C10 H10A 0.9700 . ?
C10 H10B 0.9700 . ?
C11 C12 1.508(9) . ?
C11 H11A 0.9700 . ?
C11 H11B 0.9700 . ?
C12 C13 1.474(8) . ?
C12 H12A 0.9700 . ?
C12 H12B 0.9700 . ?
C13 H13A 0.9800 . ?
C14 C19 1.393(7) . ?
C14 C15 1.420(8) . ?
C15 C16 1.372(8) . ?
C15 H15A 0.9300 . ?
C16 C17 1.411(9) . ?
C16 H16A 0.9300 . ?
C17 C18 1.364(9) . ?
C17 C20 1.441(8) . ?
C18 C19 1.385(8) . ?
C18 H18A 0.9300 . ?
C19 H19A 0.9300 . ?
C21 C22 1.393(8) . ?
C21 H21A 0.9300 . ?
C22 C27 1.402(8) . ?
C22 C23 1.399(8) . ?
C23 C24 1.341(9) . ?
C23 H23A 0.9300 . ?
C24 C25 1.425(10) . ?
C25 C26 1.368(9) . ?
C25 H25A 0.9300 . ?
C26 C27 1.418(8) . ?
C28 C29 1.393(8) . ?
C28 C33 1.396(8) . ?
C29 C30 1.381(9) . ?
C29 H29A 0.9300 . ?
C30 C31 1.334(9) . ?
C30 H30A 0.9300 . ?
C31 C32 1.407(9) . ?
C31 C34 1.416(9) . ?
C32 C33 1.369(8) . ?
C32 H32A 0.9300 . ?
C33 H33A 0.9300 . ?
N7 C35 1.147(9) . ?
C35 C36 1.223(12) . ?
N8 C37 1.137(8) . ?
C37 C38 1.267(11) . ?

loop_
_geom_torsion_atom_site_label_1
_geom_torsion_atom_site_label_2
_geom_torsion_atom_site_label_3
_geom_torsion_atom_site_label_4
_geom_torsion
_geom_torsion_site_symmetry_1
_geom_torsion_site_symmetry_2
_geom_torsion_site_symmetry_3
_geom_torsion_site_symmetry_4
_geom_torsion_publ_flag
N2 Os1 O1 C1 -101.7(4) . . . . ?
N6 Os1 O1 C1 77.5(4) . . . . ?
N1 Os1 O1 C1 -11.9(4) . . . . ?
N4 Os1 O1 C1 -11(4) . . . . ?
O2 Os1 O1 C1 168.1(4) . . . . ?
N2 Os1 O2 C27 79.7(4) . . . . ?
N6 Os1 O2 C27 -101.9(4) . . . . ?
N1 Os1 O2 C27 -10(3) . . . . ?
N4 Os1 O2 C27 -10.4(4) . . . . ?
O1 Os1 O2 C27 169.6(4) . . . . ?
N2 Os1 N1 C7 97.7(5) . . . . ?
N6 Os1 N1 C7 -80.6(5) . . . . ?
N4 Os1 N1 C7 -172.2(5) . . . . ?
O2 Os1 N1 C7 -173(2) . . . . ?
O1 Os1 N1 C7 7.8(5) . . . . ?
N2 Os1 N1 C8 -80.1(4) . . . . ?
N6 Os1 N1 C8 101.6(4) . . . . ?
N4 Os1 N1 C8 10.1(4) . . . . ?
O2 Os1 N1 C8 9(3) . . . . ?
O1 Os1 N1 C8 -170.0(4) . . . . ?
N6 Os1 N2 C14 -75(6) . . . . ?
N1 Os1 N2 C14 -142.6(5) . . . . ?
N4 Os1 N2 C14 133.9(5) . . . . ?
O2 Os1 N2 C14 41.3(5) . . . . ?
O1 Os1 N2 C14 -48.9(5) . . . . ?
N2 Os1 N4 C21 -79.0(5) . . . . ?
N6 Os1 N4 C21 101.8(5) . . . . ?
N1 Os1 N4 C21 -168.8(5) . . . . ?
O2 Os1 N4 C21 11.1(4) . . . . ?
O1 Os1 N4 C21 -169(3) . . . . ?
N2 Os1 N4 C13 101.2(4) . . . . ?
N6 Os1 N4 C13 -78.0(4) . . . . ?
N1 Os1 N4 C13 11.4(4) . . . . ?
O2 Os1 N4 C13 -168.7(4) . . . . ?
O1 Os1 N4 C13 11(4) . . . . ?
N2 Os1 N6 C28 73(6) . . . . ?
N1 Os1 N6 C28 141.1(5) . . . . ?
N4 Os1 N6 C28 -135.4(5) . . . . ?
O2 Os1 N6 C28 -42.7(5) . . . . ?
O1 Os1 N6 C28 47.4(5) . . . . ?
Os1 O1 C1 C2 -173.5(4) . . . . ?
Os1 O1 C1 C6 10.7(7) . . . . ?
O1 C1 C2 C3 178.4(5) . . . . ?
C6 C1 C2 C3 -5.4(8) . . . . ?
O1 C1 C2 Br1 0.6(7) . . . . ?
C6 C1 C2 Br1 176.8(4) . . . . ?
C1 C2 C3 C4 4.5(9) . . . . ?
Br1 C2 C3 C4 -177.8(5) . . . . ?
C2 C3 C4 C5 -1.2(9) . . . . ?
C2 C3 C4 Br2 179.5(5) . . . . ?
C3 C4 C5 C6 -1.0(10) . . . . ?
Br2 C4 C5 C6 178.3(4) . . . . ?
O1 C1 C6 C7 -1.6(9) . . . . ?
C2 C1 C6 C7 -177.4(5) . . . . ?
O1 C1 C6 C5 178.8(5) . . . . ?
C2 C1 C6 C5 3.0(7) . . . . ?
C4 C5 C6 C1 0.0(9) . . . . ?
C4 C5 C6 C7 -179.6(6) . . . . ?
C8 N1 C7 C6 175.5(5) . . . . ?
Os1 N1 C7 C6 -2.0(8) . . . . ?
C1 C6 C7 N1 -3.5(9) . . . . ?
C5 C6 C7 N1 176.1(5) . . . . ?
C7 N1 C8 C13 151.9(6) . . . . ?
Os1 N1 C8 C13 -30.3(6) . . . . ?
C7 N1 C8 C9 18.2(8) . . . . ?
Os1 N1 C8 C9 -164.0(4) . . . . ?
C13 C8 C9 C10 50.6(8) . . . . ?
N1 C8 C9 C10 -177.9(6) . . . . ?
C8 C9 C10 C11 -47.5(9) . . . . ?
C9 C10 C11 C12 47.7(10) . . . . ?
C10 C11 C12 C13 -46.0(9) . . . . ?
C9 C8 C13 C12 -52.8(8) . . . . ?
N1 C8 C13 C12 173.7(5) . . . . ?
C9 C8 C13 N4 172.9(5) . . . . ?
N1 C8 C13 N4 39.4(7) . . . . ?
C11 C12 C13 C8 47.6(8) . . . . ?
C11 C12 C13 N4 178.4(5) . . . . ?
C21 N4 C13 C8 149.2(6) . . . . ?
Os1 N4 C13 C8 -31.0(6) . . . . ?
C21 N4 C13 C12 15.9(9) . . . . ?
Os1 N4 C13 C12 -164.3(5) . . . . ?
Os1 N2 C14 C19 -0.3(9) . . . . ?
Os1 N2 C14 C15 179.9(5) . . . . ?
C19 C14 C15 C16 -3.0(10) . . . . ?
N2 C14 C15 C16 176.9(6) . . . . ?
C14 C15 C16 C17 -0.6(11) . . . . ?
C15 C16 C17 C18 2.6(11) . . . . ?
C15 C16 C17 C20 -176.0(7) . . . . ?
C16 C17 C18 C19 -0.9(11) . . . . ?
C20 C17 C18 C19 177.6(6) . . . . ?
C17 C18 C19 C14 -2.8(10) . . . . ?
N2 C14 C19 C18 -175.2(6) . . . . ?
C15 C14 C19 C18 4.7(9) . . . . ?
C18 C17 C20 N3 131(18) . . . . ?
C16 C17 C20 N3 -50(18) . . . . ?
C13 N4 C21 C22 175.3(5) . . . . ?
Os1 N4 C21 C22 -4.5(8) . . . . ?
N4 C21 C22 C27 -7.7(10) . . . . ?
N4 C21 C22 C23 175.6(6) . . . . ?
C21 C22 C23 C24 176.3(6) . . . . ?
C27 C22 C23 C24 -0.6(9) . . . . ?
C22 C23 C24 C25 -1.4(11) . . . . ?
C22 C23 C24 Br3 177.3(5) . . . . ?
C23 C24 C25 C26 0.9(11) . . . . ?
Br3 C24 C25 C26 -177.8(5) . . . . ?
C24 C25 C26 C27 1.6(10) . . . . ?
C24 C25 C26 Br4 -180.0(5) . . . . ?
Os1 O2 C27 C22 3.1(8) . . . . ?
Os1 O2 C27 C26 -174.7(4) . . . . ?
C21 C22 C27 O2 8.5(9) . . . . ?
C23 C22 C27 O2 -174.9(5) . . . . ?
C21 C22 C27 C26 -173.7(6) . . . . ?
C23 C22 C27 C26 2.8(8) . . . . ?
C25 C26 C27 O2 174.5(6) . . . . ?
Br4 C26 C27 O2 -3.9(7) . . . . ?
C25 C26 C27 C22 -3.5(10) . . . . ?
Br4 C26 C27 C22 178.1(4) . . . . ?
Os1 N6 C28 C29 -175.8(4) . . . . ?
Os1 N6 C28 C33 1.8(8) . . . . ?
N6 C28 C29 C30 178.5(5) . . . . ?
C33 C28 C29 C30 0.8(9) . . . . ?
C28 C29 C30 C31 1.3(10) . . . . ?
C29 C30 C31 C32 -1.5(10) . . . . ?
C29 C30 C31 C34 179.2(6) . . . . ?
C30 C31 C32 C33 -0.5(9) . . . . ?
C34 C31 C32 C33 178.8(6) . . . . ?
C31 C32 C33 C28 2.7(9) . . . . ?
N6 C28 C33 C32 179.6(5) . . . . ?
C29 C28 C33 C32 -2.8(9) . . . . ?
C30 C31 C34 N5 73(11) . . . . ?
C32 C31 C34 N5 -106(11) . . . . ?
